data_7247726
loop_
_publ_author_name
'Pan, Dongping'
'Liu, Fu-Xiaomin'
'Zeng, Zhongyi'
'Ye, Junwei'
'Cai, Ying'
'Wang, Shengdong'
'Zhou, Zhi'
'Yi, Wei'

_publ_section_title
;
 Practical conversion of gem-difluorocyclopropenes for the chemodivergent
 assembly of fluorinated heterocyclic frameworks
;
_journal_issue 24
_journal_name_full 'Green Chemistry'
_journal_page_first 10630
_journal_page_last 10637
_journal_paper_doi 10.1039/D3GC03203E
_journal_volume 25
_journal_year 2023
_chemical_formula_moiety 'C17 H15 F N2 O2'
_chemical_formula_sum 'C17 H15 F N2 O2'
_chemical_formula_weight 298.31
_space_group_crystal_system triclinic
_space_group_IT_number 2
_space_group_name_Hall '-P 1'
_space_group_name_H-M_alt 'P -1'
_atom_sites_solution_hydrogens mixed
_atom_sites_solution_primary dual
_audit_creation_date 2023-03-30
_audit_creation_method
;
Olex2 1.5-beta
(compiled 2022.04.07 svn.rca3783a0 for OlexSys, GUI svn.r6439)
;
_audit_update_record
;
2023-07-07 deposited with the CCDC.	2023-11-14 downloaded from the CCDC.
;
_cell_angle_alpha 67.050(6)
_cell_angle_beta 88.220(4)
_cell_angle_gamma 71.172(5)
_cell_formula_units_Z 2
_cell_length_a 8.8203(5)
_cell_length_b 9.1068(6)
_cell_length_c 10.6468(6)
_cell_measurement_reflns_used 3642
_cell_measurement_temperature 149.99(10)
_cell_measurement_theta_max 73.7350
_cell_measurement_theta_min 5.5820
_cell_volume 740.95(9)
_computing_cell_refinement 'CrysAlisPro 1.171.38.43f (Rigaku OD, 2015)'
_computing_data_collection 'CrysAlisPro 1.171.38.43f (Rigaku OD, 2015)'
_computing_data_reduction 'CrysAlisPro 1.171.38.43f (Rigaku OD, 2015)'
_computing_molecular_graphics 'Olex2 1.5-beta (Dolomanov et al., 2009)'
_computing_publication_material 'Olex2 1.5-beta (Dolomanov et al., 2009)'
_computing_structure_refinement 'SHELXL 2018/3 (Sheldrick, 2015)'
_computing_structure_solution 'SHELXT 2018/2 (Sheldrick, 2018)'
_diffrn_ambient_environment N~2~
_diffrn_ambient_temperature 149.99(10)
_diffrn_detector 'CCD plate'
_diffrn_detector_area_resol_mean 5.2684
_diffrn_detector_type AtlasS2
_diffrn_measured_fraction_theta_full 0.996
_diffrn_measured_fraction_theta_max 0.964
_diffrn_measurement_details
;
List of Runs (angles in degrees, time in seconds):

  # Type    Start    End  Width  t~exp~   \w     \q     \k     \f   Frames
#--------------------------------------------------------------------------
  1  \w      3.00  77.00   1.00    1.00    --   40.73 -99.00 -90.00   74
  2  \w     80.00 122.00   1.00    1.00    --  107.58-125.00 -30.00   42
  3  \w    100.00 126.00   1.00    1.00    --  107.58 -45.00  60.00   26
  4  \w     63.00 118.00   1.00    1.00    --  107.58 -61.00 150.00   55
  5  \w     51.00 108.00   1.00    1.00    --  107.58 -94.00 150.00   57
  6  \w     50.00  81.00   1.00    1.00    --   40.73-125.00  60.00   31
  7  \w     35.00  81.00   1.00    1.00    --  107.58 -45.00  60.00   46
  8  \w     27.00 106.00   1.00    1.00    --  107.58 -94.00  60.00   79
  9  \w     31.00  95.00   1.00    1.00    --  107.58 -30.00-120.00   64
 10  \w     83.00 173.00   1.00    1.00    --  107.58  30.00-180.00   90
 11  \w     93.00 167.00   1.00    1.00    --  107.58  45.00 -90.00   74
 12  \w    150.00 176.00   1.00    1.00    --  107.58 102.00  63.00   26
 13  \w    114.00 178.00   1.00    1.00    --  107.58 125.00 120.00   64
 14  \w     79.00 177.00   1.00    1.00    --  107.58  61.00-150.00   98
 15  \w      2.00  58.00   1.00    1.00    --   40.73 -99.00-180.00   56
 16  \w   -115.00 -16.00   1.00    1.00    --  -40.73 -37.00  30.00   99
 17  \w   -115.00 -17.00   1.00    1.00    --  -40.73 -37.00 -60.00   98
;
_diffrn_measurement_device 'four-circle diffractometer'
_diffrn_measurement_device_type 'SuperNova, Dual, Cu at zero, AtlasS2'
_diffrn_measurement_method '\w scans'
_diffrn_orient_matrix_type 'CrysAlisPro convention (1999,Acta A55,543-557)'
_diffrn_orient_matrix_UB_11 0.0367046000
_diffrn_orient_matrix_UB_12 0.0874228000
_diffrn_orient_matrix_UB_13 -0.1478291000
_diffrn_orient_matrix_UB_21 -0.1684671000
_diffrn_orient_matrix_UB_22 0.1361700000
_diffrn_orient_matrix_UB_23 -0.0325529000
_diffrn_orient_matrix_UB_31 0.0687932000
_diffrn_orient_matrix_UB_32 0.1090937000
_diffrn_orient_matrix_UB_33 0.0455397000
_diffrn_radiation_monochromator mirror
_diffrn_radiation_probe x-ray
_diffrn_radiation_type 'Cu K\a'
_diffrn_radiation_wavelength 1.54184
_diffrn_reflns_av_R_equivalents 0.0341
_diffrn_reflns_av_unetI/netI 0.0311
_diffrn_reflns_Laue_measured_fraction_full 0.996
_diffrn_reflns_Laue_measured_fraction_max 0.964
_diffrn_reflns_limit_h_max 10
_diffrn_reflns_limit_h_min -9
_diffrn_reflns_limit_k_max 11
_diffrn_reflns_limit_k_min -7
_diffrn_reflns_limit_l_max 13
_diffrn_reflns_limit_l_min -13
_diffrn_reflns_number 4658
_diffrn_reflns_point_group_measured_fraction_full 0.996
_diffrn_reflns_point_group_measured_fraction_max 0.964
_diffrn_reflns_theta_full 67.684
_diffrn_reflns_theta_max 73.778
_diffrn_reflns_theta_min 4.537
_diffrn_source 'micro-focus sealed X-ray tube'
_diffrn_source_type 'SuperNova (Cu) X-ray Source'
_exptl_absorpt_coefficient_mu 0.807
_exptl_absorpt_correction_T_max 1.00000
_exptl_absorpt_correction_T_min 0.36697
_exptl_absorpt_correction_type multi-scan
_exptl_absorpt_process_details
;
CrysAlisPro 1.171.38.43f (Rigaku Oxford Diffraction, 2015)
Empirical absorption correction using spherical harmonics,
 implemented in SCALE3 ABSPACK scaling algorithm.
;
_exptl_crystal_colour 'light colourless'
_exptl_crystal_density_diffrn 1.337
_exptl_crystal_description block
_exptl_crystal_F_000 312
_exptl_crystal_size_max 0.14
_exptl_crystal_size_mid 0.13
_exptl_crystal_size_min 0.1
_refine_diff_density_max 0.388
_refine_diff_density_min -0.372
_refine_diff_density_rms 0.085
_refine_ls_extinction_coef 0.064(5)
_refine_ls_extinction_expression Fc^*^=kFc[1+0.001xFc^2^\l^3^/sin(2\q)]^-1/4^
_refine_ls_extinction_method 'SHELXL-2018/3 (Sheldrick 2018)'
_refine_ls_goodness_of_fit_ref 1.082
_refine_ls_hydrogen_treatment mixed
_refine_ls_matrix_type full
_refine_ls_number_parameters 205
_refine_ls_number_reflns 2887
_refine_ls_number_restraints 0
_refine_ls_restrained_S_all 1.082
_refine_ls_R_factor_all 0.0611
_refine_ls_R_factor_gt 0.0581
_refine_ls_shift/su_max 0.000
_refine_ls_shift/su_mean 0.000
_refine_ls_structure_factor_coef Fsqd
_refine_ls_weighting_details 'w=1/[\s^2^(Fo^2^)+(0.0971P)^2^+0.2843P] where P=(Fo^2^+2Fc^2^)/3'
_refine_ls_weighting_scheme calc
_refine_ls_wR_factor_gt 0.1552
_refine_ls_wR_factor_ref 0.1585
_reflns_Friedel_coverage 0.000
_reflns_number_gt 2684
_reflns_number_total 2887
_reflns_threshold_expression 'I > 2\s(I)'
_cod_data_source_file d3gc03203e2.cif
_cod_data_source_block 244
_cod_depositor_comments 'Adding full bibliography for 7247725--7247728.cif.'
_cod_database_code 7247726
_shelx_shelxl_version_number 2018/3
_shelx_space_group_comment
;
The symmetry employed for this shelxl refinement is uniquely defined
by the following loop, which should always be used as a source of
symmetry information in preference to the above space-group names.
They are only intended as comments.
;
_olex2_refinement_description
;
1. Fixed Uiso
 At 1.2 times of:
  All C(H) groups, All C(H,H) groups
 At 1.5 times of:
  All C(H,H,H) groups
2.a Secondary CH2 refined with riding coordinates:
 C11(H11A,H11B)
2.b Aromatic/amide H refined with riding coordinates:
 C2(H2A), C3(H3), C4(H4), C5(H5), C6(H6), C14(H14), C15(H15), C16(H16), C17(H17)
2.c Idealised Me refined as rotating group:
 C12(H12A,H12B,H12C)
;
_olex2_submission_special_instructions 'No special instructions were received'
_oxdiff_exptl_absorpt_empirical_details
;
Empirical correction (ABSPACK) includes:
- Absorption correction using spherical harmonics
- Frame scaling
;
_oxdiff_exptl_absorpt_empirical_full_max 11.768
_oxdiff_exptl_absorpt_empirical_full_min 0.530

loop_
_space_group_symop_operation_xyz
'x, y, z'
'-x, -y, -z'

loop_
_atom_site_label
_atom_site_type_symbol
_atom_site_fract_x
_atom_site_fract_y
_atom_site_fract_z
_atom_site_U_iso_or_equiv
_atom_site_adp_type
_atom_site_occupancy
_atom_site_site_symmetry_order
_atom_site_calc_flag
_atom_site_refinement_flags_posn
_atom_site_refinement_flags_adp
_atom_site_refinement_flags_occupancy
_atom_site_disorder_assembly
_atom_site_disorder_group
F1 F 0.64793(12) 0.25794(13) 0.33836(10) 0.0315(3) Uani 1 1 d . . . . .
O1 O 0.29177(14) 0.56074(16) 0.35275(13) 0.0298(3) Uani 1 1 d . . . . .
O2 O 0.3782(3) 0.6931(2) -0.05154(15) 0.0640(6) Uani 1 1 d . . . . .
N1 N 0.37272(17) 0.3458(2) 0.68659(15) 0.0279(4) Uani 1 1 d . . . . .
N2 N 0.42065(18) 0.52196(18) 0.17137(14) 0.0257(4) Uani 1 1 d . . . . .
H2 H 0.490(3) 0.449(3) 0.144(2) 0.039(6) Uiso 1 1 d . . . . .
C1 C 0.64586(19) 0.0699(2) 0.62222(17) 0.0236(4) Uani 1 1 d . . . . .
C2 C 0.6112(2) -0.0614(2) 0.72672(19) 0.0295(4) Uani 1 1 d . . . . .
H2A H 0.504572 -0.053785 0.739376 0.035 Uiso 1 1 calc R U . . .
C3 C 0.7351(3) -0.2040(2) 0.8122(2) 0.0386(5) Uani 1 1 d . . . . .
H3 H 0.710994 -0.291852 0.881011 0.046 Uiso 1 1 calc R U . . .
C4 C 0.8943(3) -0.2156(3) 0.7954(2) 0.0415(5) Uani 1 1 d . . . . .
H4 H 0.977013 -0.311063 0.852738 0.050 Uiso 1 1 calc R U . . .
C5 C 0.9297(2) -0.0850(3) 0.6931(2) 0.0387(5) Uani 1 1 d . . . . .
H5 H 1.036539 -0.092304 0.682225 0.046 Uiso 1 1 calc R U . . .
C6 C 0.8068(2) 0.0570(2) 0.60650(18) 0.0292(4) Uani 1 1 d . . . . .
H6 H 0.831818 0.144131 0.537585 0.035 Uiso 1 1 calc R U . . .
C7 C 0.51229(18) 0.2242(2) 0.53383(16) 0.0219(4) Uani 1 1 d . . . . .
C8 C 0.51912(19) 0.3134(2) 0.40215(17) 0.0239(4) Uani 1 1 d . . . . .
C9 C 0.39868(19) 0.4780(2) 0.30903(17) 0.0232(4) Uani 1 1 d . . . . .
C10 C 0.3506(2) 0.6783(2) 0.06440(18) 0.0314(4) Uani 1 1 d . . . . .
C11 C 0.2503(2) 0.8260(2) 0.09321(18) 0.0296(4) Uani 1 1 d . . . . .
H11A H 0.308287 0.834379 0.164659 0.036 Uiso 1 1 calc R U . . .
H11B H 0.151539 0.807804 0.126723 0.036 Uiso 1 1 calc R U . . .
C12 C 0.2087(3) 0.9907(3) -0.0331(2) 0.0429(5) Uani 1 1 d . . . . .
H12A H 0.157609 0.980313 -0.106086 0.064 Uiso 1 1 calc R U . . .
H12B H 0.305438 1.015222 -0.060962 0.064 Uiso 1 1 calc R U . . .
H12C H 0.136731 1.080783 -0.012398 0.064 Uiso 1 1 calc R U . . .
C13 C 0.36177(19) 0.2776(2) 0.59811(16) 0.0217(4) Uani 1 1 d . . . . .
C14 C 0.2227(2) 0.2541(2) 0.56625(18) 0.0263(4) Uani 1 1 d . . . . .
H14 H 0.221582 0.201907 0.506795 0.032 Uiso 1 1 calc R U . . .
C15 C 0.0852(2) 0.3101(2) 0.62497(19) 0.0293(4) Uani 1 1 d . . . . .
H15 H -0.009962 0.295568 0.606151 0.035 Uiso 1 1 calc R U . . .
C16 C 0.0925(2) 0.3877(2) 0.71180(19) 0.0302(4) Uani 1 1 d . . . . .
H16 H 0.001361 0.430543 0.750010 0.036 Uiso 1 1 calc R U . . .
C17 C 0.2380(2) 0.4004(2) 0.74075(19) 0.0314(4) Uani 1 1 d . . . . .
H17 H 0.242698 0.449836 0.801558 0.038 Uiso 1 1 calc R U . . .

loop_
_atom_site_aniso_label
_atom_site_aniso_U_11
_atom_site_aniso_U_22
_atom_site_aniso_U_33
_atom_site_aniso_U_23
_atom_site_aniso_U_13
_atom_site_aniso_U_12
F1 0.0246(5) 0.0400(6) 0.0273(5) -0.0156(4) 0.0102(4) -0.0057(4)
O1 0.0233(6) 0.0337(7) 0.0312(7) -0.0131(5) 0.0119(5) -0.0090(5)
O2 0.1002(14) 0.0417(9) 0.0245(8) -0.0138(6) 0.0119(8) 0.0084(9)
N1 0.0231(7) 0.0404(8) 0.0309(8) -0.0211(7) 0.0082(6) -0.0161(6)
N2 0.0282(8) 0.0287(7) 0.0243(7) -0.0149(6) 0.0053(6) -0.0098(6)
C1 0.0237(8) 0.0293(8) 0.0258(8) -0.0176(7) 0.0045(6) -0.0109(7)
C2 0.0286(9) 0.0325(9) 0.0330(9) -0.0156(7) 0.0036(7) -0.0146(7)
C3 0.0481(12) 0.0296(9) 0.0368(10) -0.0116(8) -0.0018(8) -0.0133(8)
C4 0.0388(11) 0.0382(10) 0.0420(11) -0.0211(9) -0.0078(8) 0.0015(8)
C5 0.0221(9) 0.0548(12) 0.0428(11) -0.0303(10) 0.0005(7) -0.0040(8)
C6 0.0240(9) 0.0406(10) 0.0304(9) -0.0205(7) 0.0045(7) -0.0125(7)
C7 0.0179(7) 0.0288(8) 0.0275(8) -0.0161(7) 0.0047(6) -0.0130(6)
C8 0.0175(7) 0.0311(9) 0.0289(8) -0.0169(7) 0.0075(6) -0.0100(6)
C9 0.0197(8) 0.0305(8) 0.0264(8) -0.0140(7) 0.0056(6) -0.0142(6)
C10 0.0363(10) 0.0340(10) 0.0242(8) -0.0149(7) 0.0036(7) -0.0084(8)
C11 0.0314(9) 0.0311(9) 0.0260(8) -0.0142(7) 0.0039(7) -0.0067(7)
C12 0.0555(13) 0.0341(10) 0.0326(10) -0.0137(8) 0.0071(9) -0.0067(9)
C13 0.0197(8) 0.0258(8) 0.0222(7) -0.0097(6) 0.0051(6) -0.0112(6)
C14 0.0242(8) 0.0326(9) 0.0295(8) -0.0153(7) 0.0052(6) -0.0156(7)
C15 0.0196(8) 0.0344(9) 0.0359(9) -0.0111(7) 0.0050(7) -0.0157(7)
C16 0.0230(8) 0.0321(9) 0.0360(9) -0.0139(7) 0.0125(7) -0.0106(7)
C17 0.0299(9) 0.0413(10) 0.0346(9) -0.0236(8) 0.0132(7) -0.0170(8)

loop_
_atom_type_symbol
_atom_type_description
_atom_type_scat_dispersion_real
_atom_type_scat_dispersion_imag
_atom_type_scat_source
C C 0.0181 0.0091 'International Tables Vol C Tables 4.2.6.8 and 6.1.1.4'
H H 0.0000 0.0000 'International Tables Vol C Tables 4.2.6.8 and 6.1.1.4'
F F 0.0727 0.0534 'International Tables Vol C Tables 4.2.6.8 and 6.1.1.4'
N N 0.0311 0.0180 'International Tables Vol C Tables 4.2.6.8 and 6.1.1.4'
O O 0.0492 0.0322 'International Tables Vol C Tables 4.2.6.8 and 6.1.1.4'

loop_
_geom_angle_atom_site_label_1
_geom_angle_atom_site_label_2
_geom_angle_atom_site_label_3
_geom_angle
_geom_angle_site_symmetry_1
_geom_angle_site_symmetry_3
_geom_angle_publ_flag
C13 N1 C17 116.71(14) . . ?
C9 N2 H2 120.5(15) . . ?
C10 N2 H2 112.2(16) . . ?
C10 N2 C9 127.13(15) . . ?
C2 C1 C6 118.85(16) . . ?
C2 C1 C7 119.93(15) . . ?
C6 C1 C7 121.16(15) . . ?
C1 C2 H2A 119.8 . . ?
C3 C2 C1 120.39(17) . . ?
C3 C2 H2A 119.8 . . ?
C2 C3 H3 119.9 . . ?
C4 C3 C2 120.25(19) . . ?
C4 C3 H3 119.9 . . ?
C3 C4 H4 120.1 . . ?
C5 C4 C3 119.73(18) . . ?
C5 C4 H4 120.1 . . ?
C4 C5 H5 119.8 . . ?
C4 C5 C6 120.41(18) . . ?
C6 C5 H5 119.8 . . ?
C1 C6 H6 119.8 . . ?
C5 C6 C1 120.36(18) . . ?
C5 C6 H6 119.8 . . ?
C1 C7 C13 117.35(13) . . ?
C8 C7 C1 123.47(14) . . ?
C8 C7 C13 119.17(14) . . ?
F1 C8 C9 112.57(13) . . ?
C7 C8 F1 120.10(15) . . ?
C7 C8 C9 127.32(15) . . ?
O1 C9 N2 124.57(15) . . ?
O1 C9 C8 121.69(15) . . ?
N2 C9 C8 113.73(14) . . ?
O2 C10 N2 118.52(17) . . ?
O2 C10 C11 121.29(17) . . ?
N2 C10 C11 120.12(15) . . ?
C10 C11 H11A 109.2 . . ?
C10 C11 H11B 109.2 . . ?
C10 C11 C12 112.07(15) . . ?
H11A C11 H11B 107.9 . . ?
C12 C11 H11A 109.2 . . ?
C12 C11 H11B 109.2 . . ?
C11 C12 H12A 109.5 . . ?
C11 C12 H12B 109.5 . . ?
C11 C12 H12C 109.5 . . ?
H12A C12 H12B 109.5 . . ?
H12A C12 H12C 109.5 . . ?
H12B C12 H12C 109.5 . . ?
N1 C13 C7 115.91(14) . . ?
N1 C13 C14 123.54(15) . . ?
C14 C13 C7 120.55(14) . . ?
C13 C14 H14 120.7 . . ?
C13 C14 C15 118.54(15) . . ?
C15 C14 H14 120.7 . . ?
C14 C15 H15 120.7 . . ?
C16 C15 C14 118.63(15) . . ?
C16 C15 H15 120.7 . . ?
C15 C16 H16 120.7 . . ?
C15 C16 C17 118.53(16) . . ?
C17 C16 H16 120.7 . . ?
N1 C17 C16 123.95(16) . . ?
N1 C17 H17 118.0 . . ?
C16 C17 H17 118.0 . . ?

loop_
_geom_bond_atom_site_label_1
_geom_bond_atom_site_label_2
_geom_bond_distance
_geom_bond_site_symmetry_2
_geom_bond_publ_flag
F1 C8 1.3625(18) . ?
O1 C9 1.209(2) . ?
O2 C10 1.214(2) . ?
N1 C13 1.335(2) . ?
N1 C17 1.339(2) . ?
N2 H2 0.88(3) . ?
N2 C9 1.386(2) . ?
N2 C10 1.385(2) . ?
C1 C2 1.393(2) . ?
C1 C6 1.397(2) . ?
C1 C7 1.489(2) . ?
C2 H2A 0.9300 . ?
C2 C3 1.390(3) . ?
C3 H3 0.9300 . ?
C3 C4 1.385(3) . ?
C4 H4 0.9300 . ?
C4 C5 1.381(3) . ?
C5 H5 0.9300 . ?
C5 C6 1.387(3) . ?
C6 H6 0.9300 . ?
C7 C8 1.329(2) . ?
C7 C13 1.501(2) . ?
C8 C9 1.496(2) . ?
C10 C11 1.491(2) . ?
C11 H11A 0.9700 . ?
C11 H11B 0.9700 . ?
C11 C12 1.515(3) . ?
C12 H12A 0.9600 . ?
C12 H12B 0.9600 . ?
C12 H12C 0.9600 . ?
C13 C14 1.385(2) . ?
C14 H14 0.9300 . ?
C14 C15 1.387(2) . ?
C15 H15 0.9300 . ?
C15 C16 1.379(3) . ?
C16 H16 0.9300 . ?
C16 C17 1.379(3) . ?
C17 H17 0.9300 . ?

loop_
_geom_torsion_atom_site_label_1
_geom_torsion_atom_site_label_2
_geom_torsion_atom_site_label_3
_geom_torsion_atom_site_label_4
_geom_torsion
_geom_torsion_site_symmetry_1
_geom_torsion_site_symmetry_2
_geom_torsion_site_symmetry_3
_geom_torsion_site_symmetry_4
_geom_torsion_publ_flag
F1 C8 C9 O1 -167.00(14) . . . . ?
F1 C8 C9 N2 14.22(19) . . . . ?
O2 C10 C11 C12 -6.9(3) . . . . ?
N1 C13 C14 C15 2.6(3) . . . . ?
N2 C10 C11 C12 170.11(18) . . . . ?
C1 C2 C3 C4 0.8(3) . . . . ?
C1 C7 C8 F1 5.2(2) . . . . ?
C1 C7 C8 C9 -173.69(14) . . . . ?
C1 C7 C13 N1 72.82(19) . . . . ?
C1 C7 C13 C14 -106.52(17) . . . . ?
C2 C1 C6 C5 0.5(3) . . . . ?
C2 C1 C7 C8 -146.99(17) . . . . ?
C2 C1 C7 C13 31.8(2) . . . . ?
C2 C3 C4 C5 0.0(3) . . . . ?
C3 C4 C5 C6 -0.5(3) . . . . ?
C4 C5 C6 C1 0.3(3) . . . . ?
C6 C1 C2 C3 -1.0(3) . . . . ?
C6 C1 C7 C8 35.9(2) . . . . ?
C6 C1 C7 C13 -145.33(15) . . . . ?
C7 C1 C2 C3 -178.24(15) . . . . ?
C7 C1 C6 C5 177.62(15) . . . . ?
C7 C8 C9 O1 11.9(3) . . . . ?
C7 C8 C9 N2 -166.85(16) . . . . ?
C7 C13 C14 C15 -178.09(15) . . . . ?
C8 C7 C13 N1 -108.33(18) . . . . ?
C8 C7 C13 C14 72.3(2) . . . . ?
C9 N2 C10 O2 -177.1(2) . . . . ?
C9 N2 C10 C11 5.9(3) . . . . ?
C10 N2 C9 O1 14.7(3) . . . . ?
C10 N2 C9 C8 -166.55(16) . . . . ?
C13 N1 C17 C16 1.0(3) . . . . ?
C13 C7 C8 F1 -173.60(13) . . . . ?
C13 C7 C8 C9 7.5(3) . . . . ?
C13 C14 C15 C16 0.4(3) . . . . ?
C14 C15 C16 C17 -2.5(3) . . . . ?
C15 C16 C17 N1 1.9(3) . . . . ?
C17 N1 C13 C7 177.42(15) . . . . ?
C17 N1 C13 C14 -3.3(3) . . . . ?
